data_1537556
loop_
_publ_author_name
'Krogmann, K.'
'Hausen, H.D.'

_publ_section_title
;
 'Violettes' Kaliumtetracyanoplatinat, K2 (Pt (C N)4) X0.3 (H2 O)2.5 (X
 Cl, Br)
;
_journal_name_full 'Zeitschrift fuer Anorganische und Allgemeine Chemie'
_journal_page_first 67
_journal_page_last 81
_journal_volume 358
_journal_year 1968
_chemical_formula_sum 'C4 H5.2 Cl0.32 K2 N4 O2.6 Pt'
_chemical_name_systematic 'K2 (Pt (C N)4) Cl.32 (H2 O)2.6'
_space_group_IT_number 123
_symmetry_space_group_name_Hall '-P 4 2'
_symmetry_space_group_name_H-M 'P 4/m m m'
_cell_angle_alpha 90
_cell_angle_beta 90
_cell_angle_gamma 90
_cell_formula_units_Z 2
_cell_length_a 9.866
_cell_length_b 9.866
_cell_length_c 5.759
_cell_volume 560.569
_citation_journal_id_ASTM ZAACAB
_cod_data_source_file Krogmann_ZAACAB_1968_1878.cif
_cod_data_source_block C4H5.2Cl0.32K2N4O2.6Pt1
_cod_original_cell_volume 560.5693
_cod_original_formula_sum 'C4 H5.2 Cl0.32 K2 N4 O2.6 Pt1'
_cod_database_code 1537556

loop_
_symmetry_equiv_pos_as_xyz
x,y,z
-y,x,z
-x,-y,z
y,-x,z
x,-y,-z
y,x,-z
-x,y,-z
-y,-x,-z
-x,-y,-z
y,-x,-z
x,y,-z
-y,x,-z
-x,y,z
-y,-x,z
x,-y,z
y,x,z

loop_
_atom_site_label
_atom_site_type_symbol
_atom_site_fract_x
_atom_site_fract_y
_atom_site_fract_z
_atom_site_occupancy
_atom_site_U_iso_or_equiv
N2 N-3 0.229 0.229 0.5 1 0.0
O2 O-2 0.337 0.337 0 0.8 0.0
K1 K+1 0.2 0.5 0.25 0.5 0.0
O1 O-2 0.5 0 0.5 1 0.0
Cl1 Cl-1 0.5 0.5 0.5 0.64 0.0
C2 C+2 0.148 0.148 0.5 1 0.0
N1 N-3 0.33 0 0 1 0.0
Pt1 Pt+2 0 0 0 1 0.0
C1 C+2 0.209 0 0 1 0.0
Pt2 Pt+2 0 0 0.5 1 0.0
